data_4321163
loop_
_publ_author_name
'Kent D. Redwine'
'William L. Wilson'
'Donald G. Moses'
'Vincent J. Catalano'
'John H. Nelson'

_publ_section_title
;
 Cooperative Diastereoselectivity of Palladium- and Platinum-Promoted
 Intramolecular [4+2] Diels-Alder Cycloaddition Reactions of
 3,4-Dimethyl-1-phenylphosphole
;
_journal_name_full 'Inorganic Chemistry'
_journal_page_first 3392
_journal_page_last 3402
_journal_paper_doi 10.1021/ic990885j
_journal_volume 39
_journal_year 2000
_chemical_formula_sum 'C34 H44 B2 F8 N2 O2 P2 Pd'
_chemical_formula_weight 854.67
_chemical_name_common 2a
_chemical_name_systematic
;
 ?
;
_space_group_IT_number 15
_symmetry_cell_setting monoclinic
_symmetry_space_group_name_Hall '-C 2yc'
_symmetry_space_group_name_H-M 'C 1 2/c 1'
_atom_sites_solution_hydrogens geom
_atom_sites_solution_primary direct
_atom_sites_solution_secondary difmap
_audit_creation_method SHELXL
_cell_angle_alpha 90.00
_cell_angle_beta 97.789(5)
_cell_angle_gamma 90.00
_cell_formula_units_Z 4
_cell_length_a 17.9730(11)
_cell_length_b 10.6282(7)
_cell_length_c 19.7413(15)
_cell_measurement_reflns_used 27
_cell_measurement_temperature 298(2)
_cell_measurement_theta_max 12.48
_cell_measurement_theta_min 4.74
_cell_volume 3736.2(4)
_computing_cell_refinement 'Siemens XSCANS'
_computing_data_collection 'Siemens XSCANS'
_computing_data_reduction 'Siemens SHELXTL'
_computing_molecular_graphics 'Siemens SHELXTL'
_computing_publication_material 'Siemens SHELXTL'
_computing_structure_refinement 'SHELXL-93 (Sheldrick, 1993)'
_computing_structure_solution 'SHELXS-86 (Sheldrick, 1990)'
_diffrn_ambient_temperature 298(2)
_diffrn_measurement_device 'Siemens P4'
_diffrn_measurement_method '\w scans'
_diffrn_radiation_monochromator graphite
_diffrn_radiation_source 'fine-focus sealed tube'
_diffrn_radiation_type MoK\a
_diffrn_radiation_wavelength 0.71073
_diffrn_reflns_av_R_equivalents 0.0213
_diffrn_reflns_av_sigmaI/netI 0.0350
_diffrn_reflns_limit_h_max 25
_diffrn_reflns_limit_h_min -1
_diffrn_reflns_limit_k_max 1
_diffrn_reflns_limit_k_min -14
_diffrn_reflns_limit_l_max 27
_diffrn_reflns_limit_l_min -27
_diffrn_reflns_number 6535
_diffrn_reflns_theta_max 30.00
_diffrn_reflns_theta_min 2.08
_diffrn_standards_interval_count 97
_diffrn_standards_number 3
_exptl_absorpt_coefficient_mu 0.656
_exptl_absorpt_correction_T_max 0.9496
_exptl_absorpt_correction_T_min 0.8690
_exptl_absorpt_correction_type empirical
_exptl_crystal_colour colorless
_exptl_crystal_density_diffrn 1.519
_exptl_crystal_description block
_exptl_crystal_F_000 1744
_exptl_crystal_size_max .38
_exptl_crystal_size_mid .54
_exptl_crystal_size_min .42
_refine_diff_density_max 0.814
_refine_diff_density_min -0.521
_refine_diff_density_rms 0.082
_refine_ls_extinction_coef 0.0032(3)
_refine_ls_extinction_expression Fc^*^=kFc[1+0.001xFc^2^\l^3^/sin(2\q)]^-1/4^
_refine_ls_extinction_method SHELXL
_refine_ls_goodness_of_fit_all 1.038
_refine_ls_goodness_of_fit_obs 1.075
_refine_ls_matrix_type full
_refine_ls_number_parameters 232
_refine_ls_number_reflns 5134
_refine_ls_number_restraints 0
_refine_ls_restrained_S_all 1.051
_refine_ls_restrained_S_obs 1.075
_refine_ls_R_factor_all 0.0628
_refine_ls_R_factor_obs 0.0440
_refine_ls_shift/esd_max -0.001
_refine_ls_shift/esd_mean 0.000
_refine_ls_structure_factor_coef Fsqd
_refine_ls_weighting_details 'w=1/[\s^2^(Fo^2^)+(0.0674P)^2^+3.8348P] where P=(Fo^2^+2Fc^2^)/3'
_refine_ls_weighting_scheme calc
_refine_ls_wR_factor_all 0.1236
_refine_ls_wR_factor_obs 0.1122
_reflns_number_observed 4342
_reflns_number_total 5459
_reflns_observed_criterion >2sigma(I)
_cod_data_source_file ic990885j_3.cif
_cod_data_source_block jhn183a
_cod_depositor_comments
;
The following automatic conversions were performed:

'_refine_ls_weighting_scheme' value 'calc
w=1/[\s^2^(Fo^2^)+(0.0674P)^2^+3.8348P] where P=(Fo^2^+2Fc^2^)/3' was
changed to 'calc'. New tag '_refine_ls_weighting_details' was
created. The value of the new tag was set to
'w=1/[\s^2^(Fo^2^)+(0.0674P)^2^+3.8348P] where P=(Fo^2^+2Fc^2^)/3'.

Automatic conversion script
Id: cif_fix_values 3143 2015-03-26 13:38:13Z robertas 
;
_cod_database_code 4321163

loop_
_symmetry_equiv_pos_as_xyz
'x, y, z'
'-x, y, -z+1/2'
'x+1/2, y+1/2, z'
'-x+1/2, y+1/2, -z+1/2'
'-x, -y, -z'
'x, -y, z-1/2'
'-x+1/2, -y+1/2, -z'
'x+1/2, -y+1/2, z-1/2'

loop_
_atom_site_aniso_label
_atom_site_aniso_U_11
_atom_site_aniso_U_22
_atom_site_aniso_U_33
_atom_site_aniso_U_23
_atom_site_aniso_U_13
_atom_site_aniso_U_12
Pd1 0.0350(2) 0.02637(15) 0.02586(14) 0.000 -0.00500(10) 0.000
P1 0.0337(3) 0.0296(3) 0.0267(3) -0.0007(2) 0.0017(3) -0.0024(3)
O1 0.0509(12) 0.0315(10) 0.0392(11) 0.0033(8) -0.0130(9) -0.0003(9)
N1 0.0433(14) 0.0398(13) 0.0418(13) 0.0026(11) -0.0052(11) 0.0059(11)
C1 0.0370(14) 0.0396(14) 0.0280(12) 0.0026(11) 0.0033(10) -0.0020(12)
C2 0.0392(14) 0.0377(15) 0.0322(13) 0.0017(11) -0.0040(11) 0.0010(11)
C3 0.0320(13) 0.043(2) 0.050(2) -0.0054(13) 0.0002(12) -0.0034(12)
C4 0.0364(14) 0.0365(14) 0.0370(14) -0.0019(11) 0.0029(11) -0.0091(12)
C5 0.050(2) 0.041(2) 0.0358(14) -0.0082(12) -0.0041(13) -0.0011(14)
C6 0.048(2) 0.045(2) 0.0289(13) -0.0029(12) 0.0021(12) 0.0017(14)
C7 0.081(3) 0.055(2) 0.056(2) -0.017(2) -0.010(2) -0.015(2)
C8 0.094(3) 0.072(3) 0.037(2) -0.008(2) 0.021(2) 0.005(2)
C9 0.0419(15) 0.0361(14) 0.0310(13) -0.0017(11) 0.0042(11) 0.0049(12)
C10 0.045(2) 0.055(2) 0.064(2) 0.009(2) 0.014(2) 0.002(2)
C11 0.045(2) 0.092(3) 0.079(3) 0.019(3) 0.019(2) 0.017(2)
C12 0.074(3) 0.072(3) 0.057(2) 0.011(2) 0.019(2) 0.036(2)
C13 0.091(3) 0.040(2) 0.044(2) 0.0003(14) 0.001(2) 0.017(2)
C14 0.057(2) 0.042(2) 0.039(2) -0.0001(13) -0.0053(14) 0.0024(15)
C15 0.0395(14) 0.0346(13) 0.0302(12) 0.0054(10) -0.0006(11) -0.0030(11)
C16 0.059(2) 0.070(3) 0.064(2) 0.001(2) -0.020(2) 0.020(2)
C17 0.063(2) 0.037(2) 0.069(2) -0.008(2) -0.004(2) 0.010(2)
B1 0.042(2) 0.064(3) 0.090(4) -0.007(3) -0.002(2) 0.005(2)
F1 0.131(3) 0.190(4) 0.113(3) 0.019(3) 0.050(3) 0.047(3)
F2 0.098(3) 0.180(4) 0.187(4) -0.027(4) 0.029(3) -0.069(3)
F3 0.172(5) 0.068(2) 0.346(8) -0.020(4) -0.006(5) 0.028(3)
F4 0.113(3) 0.217(5) 0.093(2) -0.005(3) -0.018(2) 0.061(3)

loop_
_atom_site_label
_atom_site_type_symbol
_atom_site_fract_x
_atom_site_fract_y
_atom_site_fract_z
_atom_site_U_iso_or_equiv
_atom_site_thermal_displace_type
_atom_site_occupancy
_atom_site_calc_flag
_atom_site_refinement_flags
_atom_site_disorder_group
Pd1 Pd 0.5000 0.58727(3) 0.2500 0.02992(11) Uani 1 d S .
P1 P 0.51725(4) 0.72877(6) 0.33191(3) 0.0302(2) Uani 1 d . .
O1 O 0.53483(13) 0.4413(2) 0.31892(11) 0.0423(5) Uani 1 d . .
N1 N 0.63482(15) 0.3550(3) 0.37972(13) 0.0427(6) Uani 1 d . .
C1 C 0.5247(2) 0.6435(3) 0.41344(13) 0.0350(6) Uani 1 d . .
H1A H 0.4807(2) 0.5935(3) 0.42103(13) 0.042 Uiso 1 calc R .
C2 C 0.5988(2) 0.5682(3) 0.41057(14) 0.0372(6) Uani 1 d . .
H2A H 0.6208(2) 0.5453(3) 0.45712(14) 0.045 Uiso 1 calc R .
C3 C 0.6532(2) 0.6611(3) 0.3795(2) 0.0420(7) Uani 1 d . .
H3A H 0.6994(2) 0.6719(3) 0.4106(2) 0.050 Uiso 1 calc R .
H3B H 0.6655(2) 0.6293(3) 0.3363(2) 0.050 Uiso 1 calc R .
C4 C 0.6103(2) 0.7876(3) 0.36884(15) 0.0369(6) Uani 1 d . .
H4A H 0.6328(2) 0.8509(3) 0.34170(15) 0.044 Uiso 1 calc R .
C5 C 0.5925(2) 0.8313(3) 0.4385(2) 0.0432(7) Uani 1 d . .
C6 C 0.5443(2) 0.7516(3) 0.46236(14) 0.0410(6) Uani 1 d . .
C7 C 0.6314(3) 0.9426(4) 0.4734(2) 0.0657(11) Uani 1 d . .
H7A H 0.6625(3) 0.9816(4) 0.4435(2) 0.099 Uiso 1 calc R .
H7B H 0.6620(3) 0.9158(4) 0.5145(2) 0.099 Uiso 1 calc R .
H7C H 0.5947(3) 1.0020(4) 0.4846(2) 0.099 Uiso 1 calc R .
C8 C 0.5130(3) 0.7554(4) 0.5286(2) 0.0668(11) Uani 1 d . .
H8A H 0.4799(3) 0.6852(4) 0.5311(2) 0.100 Uiso 1 calc R .
H8B H 0.4857(3) 0.8324(4) 0.5316(2) 0.100 Uiso 1 calc R .
H8C H 0.5534(3) 0.7510(4) 0.5658(2) 0.100 Uiso 1 calc R .
C9 C 0.4482(2) 0.8529(3) 0.32558(14) 0.0364(6) Uani 1 d . .
C10 C 0.3727(2) 0.8205(4) 0.3125(2) 0.0543(9) Uani 1 d . .
H10A H 0.3582(2) 0.7364(4) 0.3105(2) 0.065 Uiso 1 calc R .
C11 C 0.3190(2) 0.9156(5) 0.3025(3) 0.0712(12) Uani 1 d . .
H11A H 0.2683(2) 0.8951(5) 0.2934(3) 0.085 Uiso 1 calc R .
C12 C 0.3408(3) 1.0406(4) 0.3061(2) 0.0670(12) Uani 1 d . .
H12A H 0.3046(3) 1.1035(4) 0.2998(2) 0.080 Uiso 1 calc R .
C13 C 0.4147(3) 1.0721(3) 0.3188(2) 0.0594(10) Uani 1 d . .
H13A H 0.4288(3) 1.1563(3) 0.3213(2) 0.071 Uiso 1 calc R .
C14 C 0.4694(2) 0.9784(3) 0.3280(2) 0.0473(8) Uani 1 d . .
H14A H 0.5199(2) 1.0000(3) 0.3358(2) 0.057 Uiso 1 calc R .
C15 C 0.5875(2) 0.4510(3) 0.36770(14) 0.0353(6) Uani 1 d . .
C16 C 0.6961(2) 0.3494(4) 0.4373(2) 0.0665(11) Uani 1 d . .
H16A H 0.7228(2) 0.2715(4) 0.4356(2) 0.100 Uiso 1 calc R .
H16B H 0.6755(2) 0.3547(4) 0.4796(2) 0.100 Uiso 1 calc R .
H16C H 0.7299(2) 0.4184(4) 0.4342(2) 0.100 Uiso 1 calc R .
C17 C 0.6262(2) 0.2480(3) 0.3330(2) 0.0575(9) Uani 1 d . .
H17A H 0.6638(2) 0.1860(3) 0.3477(2) 0.086 Uiso 1 calc R .
H17B H 0.6318(2) 0.2758(3) 0.2877(2) 0.086 Uiso 1 calc R .
H17C H 0.5772(2) 0.2117(3) 0.3329(2) 0.086 Uiso 1 calc R .
B1 B 0.6838(3) 0.4645(5) 0.1351(3) 0.0664(13) Uani 1 d . .
F1 F 0.6522(2) 0.4982(5) 0.1929(2) 0.142(2) Uani 1 d . .
F2 F 0.7494(2) 0.5262(5) 0.1388(3) 0.154(2) Uani 1 d . .
F3 F 0.6995(3) 0.3473(4) 0.1381(4) 0.199(3) Uani 1 d . .
F4 F 0.6353(2) 0.4999(5) 0.0812(2) 0.144(2) Uani 1 d . .

loop_
_atom_type_symbol
_atom_type_description
_atom_type_scat_dispersion_real
_atom_type_scat_dispersion_imag
_atom_type_scat_source
C C 0.0033 0.0016 'International Tables Vol C Tables 4.2.6.8 and 6.1.1.4'
H H 0.0000 0.0000 'International Tables Vol C Tables 4.2.6.8 and 6.1.1.4'
B B 0.0013 0.0007 'International Tables Vol C Tables 4.2.6.8 and 6.1.1.4'
N N 0.0061 0.0033 'International Tables Vol C Tables 4.2.6.8 and 6.1.1.4'
O O 0.0106 0.0060 'International Tables Vol C Tables 4.2.6.8 and 6.1.1.4'
F F 0.0171 0.0103 'International Tables Vol C Tables 4.2.6.8 and 6.1.1.4'
P P 0.1023 0.0942 'International Tables Vol C Tables 4.2.6.8 and 6.1.1.4'
Pd Pd -0.9988 1.0072 'International Tables Vol C Tables 4.2.6.8 and 6.1.1.4'

loop_
_geom_angle_atom_site_label_1
_geom_angle_atom_site_label_2
_geom_angle_atom_site_label_3
_geom_angle
_geom_angle_site_symmetry_1
_geom_angle_site_symmetry_3
_geom_angle_publ_flag
O1 Pd1 O1 84.86(11) 2_655 . ?
O1 Pd1 P1 91.66(6) 2_655 2_655 ?
O1 Pd1 P1 168.66(7) . 2_655 ?
O1 Pd1 P1 168.67(7) 2_655 . ?
O1 Pd1 P1 91.66(6) . . ?
P1 Pd1 P1 93.71(4) 2_655 . ?
C9 P1 C1 112.90(13) . . ?
C9 P1 C4 111.04(14) . . ?
C1 P1 C4 82.32(13) . . ?
C9 P1 Pd1 114.96(9) . . ?
C1 P1 Pd1 107.04(10) . . ?
C4 P1 Pd1 123.59(10) . . ?
C15 O1 Pd1 124.1(2) . . ?
C15 N1 C17 118.3(3) . . ?
C15 N1 C16 124.2(3) . . ?
C17 N1 C16 117.4(3) . . ?
C6 C1 C2 106.6(2) . . ?
C6 C1 P1 99.6(2) . . ?
C2 C1 P1 100.5(2) . . ?
C15 C2 C1 113.1(2) . . ?
C15 C2 C3 110.2(2) . . ?
C1 C2 C3 105.7(2) . . ?
C4 C3 C2 105.9(2) . . ?
C5 C4 C3 107.7(2) . . ?
C5 C4 P1 99.7(2) . . ?
C3 C4 P1 99.7(2) . . ?
C6 C5 C7 128.4(3) . . ?
C6 C5 C4 110.4(3) . . ?
C7 C5 C4 120.9(3) . . ?
C5 C6 C8 128.9(3) . . ?
C5 C6 C1 111.2(3) . . ?
C8 C6 C1 119.8(3) . . ?
C14 C9 C10 120.1(3) . . ?
C14 C9 P1 121.2(2) . . ?
C10 C9 P1 118.5(3) . . ?
C9 C10 C11 119.1(4) . . ?
C12 C11 C10 120.2(4) . . ?
C13 C12 C11 120.6(4) . . ?
C12 C13 C14 120.1(4) . . ?
C9 C14 C13 119.9(3) . . ?
O1 C15 N1 118.0(3) . . ?
O1 C15 C2 121.9(3) . . ?
N1 C15 C2 120.0(3) . . ?
F3 B1 F4 115.4(5) . . ?
F3 B1 F2 106.6(5) . . ?
F4 B1 F2 112.2(5) . . ?
F3 B1 F1 109.1(6) . . ?
F4 B1 F1 106.7(4) . . ?
F2 B1 F1 106.5(5) . . ?

loop_
_geom_bond_atom_site_label_1
_geom_bond_atom_site_label_2
_geom_bond_distance
_geom_bond_site_symmetry_2
_geom_bond_publ_flag
Pd1 O1 2.102(2) 2_655 ?
Pd1 O1 2.103(2) . ?
Pd1 P1 2.1991(7) 2_655 ?
Pd1 P1 2.1991(7) . ?
P1 C9 1.804(3) . ?
P1 C1 1.836(3) . ?
P1 C4 1.841(3) . ?
O1 C15 1.259(3) . ?
N1 C15 1.329(4) . ?
N1 C17 1.460(4) . ?
N1 C16 1.473(4) . ?
C1 C6 1.512(4) . ?
C1 C2 1.562(4) . ?
C2 C15 1.504(4) . ?
C2 C3 1.572(4) . ?
C3 C4 1.549(4) . ?
C4 C5 1.526(4) . ?
C5 C6 1.342(5) . ?
C5 C7 1.494(4) . ?
C6 C8 1.492(5) . ?
C9 C14 1.386(4) . ?
C9 C10 1.389(5) . ?
C10 C11 1.394(5) . ?
C11 C12 1.383(6) . ?
C12 C13 1.360(7) . ?
C13 C14 1.393(5) . ?
B1 F3 1.277(6) . ?
B1 F4 1.335(6) . ?
B1 F2 1.343(6) . ?
B1 F1 1.387(6) . ?
